data_2018637
loop_
_publ_author_name
'Babaryk, Artem A.'
'Kozachkova, Alexandra N.'
'Tsaryk, Natalia V.'
'Dudko, Anatolij V.'
'Pekhnyo, Vasily I.'

_publ_section_title
;
 Binary salt of a palladium(II) complex with (phosphonomethyl)phosphonic
 (medronic) acid comprising `handbell-like' [Pd{\m-CH~2~(PO~3~)~2~}]~3~
 units
;
_journal_coeditor_code KU3068
_journal_issue 9
_journal_name_full 'Acta Crystallographica Section C'
_journal_page_first m242
_journal_page_last m245
_journal_paper_doi 10.1107/S0108270112031368
_journal_volume 68
_journal_year 2012
_chemical_formula_iupac 'K2 [Ni (H2 O)6]2 [Pd3 (C H2 O6 P2)3] , 6H2 O'
_chemical_formula_moiety 'C3 H33 K2 Ni2 O30 P6 Pd3, 6(H2 O)'
_chemical_formula_sum 'C3 H42 K2 Ni2 O36 P6 Pd3'
_chemical_formula_weight 1354.02
_chemical_name_systematic
;
dipotassium bis[hexaaquanickel(II)]
tris(\m~2~-methylenediphosphonato)tripalladium(II) hexahydrate
;
_space_group_IT_number 15
_symmetry_cell_setting monoclinic
_symmetry_space_group_name_Hall '-C 2yc'
_symmetry_space_group_name_H-M 'C 1 2/c 1'
_atom_sites_solution_hydrogens geom
_atom_sites_solution_primary direct
_atom_sites_solution_secondary difmap
_audit_creation_method SHELXL97
_cell_angle_alpha 90.00
_cell_angle_beta 128.934(2)
_cell_angle_gamma 90.00
_cell_formula_units_Z 4
_cell_length_a 23.6234(11)
_cell_length_b 12.5467(6)
_cell_length_c 16.0458(7)
_cell_measurement_reflns_used 8292
_cell_measurement_temperature 100(2)
_cell_measurement_theta_max 4.43
_cell_measurement_theta_min 2.22
_cell_volume 3699.5(3)
_computing_cell_refinement 'SAINT-Plus (Bruker, 2007)'
_computing_data_collection 'APEX2 (Bruker, 2007)'
_computing_data_reduction
;
SAINT-Plus (Bruker, 2007) and XPREP (Bruker, 2001)
;
_computing_molecular_graphics 'DIAMOND (Brandenburg, 1999)'
_computing_publication_material 'SHELXL97 (Sheldrick, 2008)'
_computing_structure_refinement 'SHELXL97 (Sheldrick, 2008)'
_computing_structure_solution 'DIRDIF (Beurskens <i>et al.</i>, 1999)'
_diffrn_ambient_temperature 100(2)
_diffrn_measured_fraction_theta_full 0.991
_diffrn_measured_fraction_theta_max 0.991
_diffrn_measurement_device_type 'Bruker APEXII CCD area-detector'
_diffrn_measurement_method '\f and \w'
_diffrn_radiation_monochromator graphite
_diffrn_radiation_source 'fine-focus sealed tube'
_diffrn_radiation_type MoK\a
_diffrn_radiation_wavelength 0.71073
_diffrn_reflns_av_R_equivalents 0.0282
_diffrn_reflns_av_sigmaI/netI 0.0249
_diffrn_reflns_limit_h_max 21
_diffrn_reflns_limit_h_min -28
_diffrn_reflns_limit_k_max 14
_diffrn_reflns_limit_k_min 0
_diffrn_reflns_limit_l_max 19
_diffrn_reflns_limit_l_min 0
_diffrn_reflns_number 3231
_diffrn_reflns_theta_full 25.01
_diffrn_reflns_theta_max 25.01
_diffrn_reflns_theta_min 1.97
_diffrn_standards_interval_count 0
_diffrn_standards_interval_time 0
_diffrn_standards_number 0
_exptl_absorpt_coefficient_mu 3.028
_exptl_absorpt_correction_T_max 0.513808
_exptl_absorpt_correction_T_min 0.401868
_exptl_absorpt_correction_type multi-scan
_exptl_absorpt_process_details '(TWINABS; Bruker, 2001)'
_exptl_crystal_colour 'translucent brown'
_exptl_crystal_density_diffrn 2.421
_exptl_crystal_density_method 'not measured'
_exptl_crystal_description prism
_exptl_crystal_F_000 2636
_exptl_crystal_size_max 0.40
_exptl_crystal_size_mid 0.20
_exptl_crystal_size_min 0.20
_refine_diff_density_max 0.637
_refine_diff_density_min -0.725
_refine_ls_extinction_coef 0.00016(3)
_refine_ls_extinction_expression Fc^*^=kFc[1+0.001xFc^2^\l^3^/sin(2\q)]^-1/4^
_refine_ls_extinction_method 'SHELXL97 (Sheldrick, 2008)'
_refine_ls_goodness_of_fit_ref 1.050
_refine_ls_hydrogen_treatment mixed
_refine_ls_matrix_type full
_refine_ls_number_parameters 302
_refine_ls_number_reflns 3231
_refine_ls_number_restraints 30
_refine_ls_restrained_S_all 1.045
_refine_ls_R_factor_all 0.0243
_refine_ls_R_factor_gt 0.0218
_refine_ls_shift/su_max 0.001
_refine_ls_shift/su_mean 0.000
_refine_ls_structure_factor_coef Fsqd
_refine_ls_weighting_details 'calc w = 1/[\s^2^(Fo^2^)+(0.0215P)^2^+12.6038P] where P=(Fo^2^+2Fc^2^)/3'
_refine_ls_weighting_scheme calc
_refine_ls_wR_factor_gt 0.0510
_refine_ls_wR_factor_ref 0.0521
_reflns_number_gt 3019
_reflns_number_total 3231
_reflns_threshold_expression I>2\s(I)
_cod_data_source_file ku3068.cif
_cod_data_source_block I
_cod_original_sg_symbol_H-M 'C 2/c'
_cod_database_code 2018637
_cod_database_fobs_code 2018637

loop_
_symmetry_equiv_pos_as_xyz
'x, y, z'
'-x, y, -z+1/2'
'x+1/2, y+1/2, z'
'-x+1/2, y+1/2, -z+1/2'
'-x, -y, -z'
'x, -y, z-1/2'
'-x+1/2, -y+1/2, -z'
'x+1/2, -y+1/2, z-1/2'

loop_
_atom_site_type_symbol
_atom_site_label
_atom_site_fract_x
_atom_site_fract_y
_atom_site_fract_z
_atom_site_U_iso_or_equiv
_atom_site_adp_type
_atom_site_calc_flag
_atom_site_refinement_flags
_atom_site_occupancy
_atom_site_symmetry_multiplicity
_atom_site_disorder_assembly
_atom_site_disorder_group
Pd Pd2 0.5000 0.28430(3) 0.7500 0.00858(10) Uani d S 1 2 . .
Pd Pd1 0.508025(13) -0.014356(19) 0.85194(2) 0.00949(8) Uani d . 1 1 . .
Ni Ni1 0.22771(2) 0.03018(3) 0.12525(3) 0.01188(11) Uani d . 1 1 . .
K K1 0.30253(4) -0.06339(7) 0.40720(6) 0.02195(19) Uani d . 1 1 . .
P P3 0.41963(4) -0.19221(7) 0.68260(7) 0.01043(18) Uani d . 1 1 . .
P P2 0.42588(5) 0.19795(7) 0.83698(7) 0.01338(19) Uani d . 1 1 . .
P P1 0.58907(5) 0.19965(7) 0.98078(7) 0.0172(2) Uani d D 1 1 . .
O O6 0.42851(11) -0.12243(17) 0.76931(17) 0.0120(5) Uani d . 1 1 . .
O O2 0.58258(12) 0.28751(17) 0.90797(17) 0.0134(5) Uani d . 1 1 A .
O O7 0.41563(12) -0.12636(17) 0.59824(17) 0.0126(5) Uani d . 1 1 . .
O O4 0.42650(12) 0.08937(18) 0.79376(18) 0.0136(5) Uani d . 1 1 . .
O O1 0.59051(12) 0.08742(18) 0.94555(19) 0.0209(6) Uani d . 1 1 A .
O O11 0.29079(13) -0.02100(19) 0.0841(2) 0.0194(6) Uani d D 1 1 . .
H H9 0.3297(13) -0.039(3) 0.129(2) 0.029 Uiso d D 1 1 . .
H H10 0.2713(18) -0.065(3) 0.042(2) 0.029 Uiso d D 1 1 . .
O O8 0.35301(11) -0.26142(18) 0.63054(17) 0.0131(5) Uani d . 1 1 . .
O O3 0.42557(12) 0.29022(18) 0.77246(19) 0.0156(5) Uani d . 1 1 . .
O O5 0.36106(14) 0.20930(18) 0.8337(2) 0.0207(6) Uani d . 1 1 . .
O O9 0.32024(12) 0.06666(19) 0.27536(19) 0.0136(5) Uani d D 1 1 . .
H H5 0.3517(17) 0.075(3) 0.276(3) 0.020 Uiso d D 1 1 . .
H H6 0.316(2) 0.114(3) 0.299(3) 0.020 Uiso d D 1 1 . .
O O13 0.16263(15) 0.0826(2) 0.1582(2) 0.0196(6) Uani d D 1 1 . .
H H13 0.157(2) 0.1404(17) 0.157(3) 0.029 Uiso d D 1 1 . .
H H14 0.161(2) 0.053(3) 0.196(3) 0.029 Uiso d D 1 1 . .
O O12 0.22566(13) 0.18305(19) 0.07699(19) 0.0139(5) Uani d D 1 1 . .
H H11 0.1989(15) 0.191(3) 0.0180(18) 0.021 Uiso d D 1 1 . .
H H12 0.2635(11) 0.198(3) 0.097(3) 0.021 Uiso d D 1 1 . .
O O14 0.13578(13) -0.01202(19) -0.0278(2) 0.0153(5) Uani d D 1 1 . .
H H15 0.0992(18) 0.007(3) -0.039(3) 0.023 Uiso d D 1 1 . .
H H16 0.128(2) -0.0744(18) -0.040(3) 0.023 Uiso d D 1 1 . .
O O10 0.23456(14) -0.1128(2) 0.1910(2) 0.0289(7) Uani d D 1 1 . .
H H7 0.2064(16) -0.155(3) 0.155(3) 0.043 Uiso d D 1 1 . .
H H8 0.2722(13) -0.139(4) 0.225(3) 0.043 Uiso d D 1 1 . .
C C1 0.5095(2) 0.2096(3) 0.9722(3) 0.0194(8) Uani d . 1 1 A .
H H1 0.5112 0.1528 1.0166 0.023 Uiso calc R 1 1 . .
H H2 0.5101 0.2791 1.0020 0.023 Uiso calc R 1 1 . .
C C2 0.5000 -0.2738(3) 0.7500 0.0097(9) Uani d S 1 2 . .
H H3 0.5033 -0.3202 0.8028 0.012 Uiso calc PR 0.50 1 . .
H H4 0.4967 -0.3201 0.6972 0.012 Uiso calc PR 0.50 1 . .
O O15 0.6620(3) 0.2149(4) 1.0927(3) 0.0097(10) Uani d PD 0.723(12) 1 A 1
O O16 0.6423(7) 0.2347(10) 1.0985(8) 0.0097(10) Uani d PD 0.277(12) 1 A 2
O O17 0.2256(2) 0.1673(5) 0.4206(4) 0.0248(13) Uani d PD 0.723(10) 1 B 1
H H171 0.197(4) 0.178(6) 0.387(6) 0.037 Uiso d PD 0.723(10) 1 B 1
O O18 0.2222(7) 0.1177(13) 0.3931(11) 0.0248(13) Uani d P 0.277(10) 1 B -1
O O19 0.0094(3) 0.0077(5) 0.1017(6) 0.0206(11) Uani d P 0.518(7) 1 C 1
O O20 -0.0068(4) -0.0459(6) 0.0767(5) 0.0206(11) Uani d PD 0.482(7) 1 C -1
H H192 0.018(5) -0.021(10) 0.105(10) 0.031 Uiso d PD 0.482(7) 1 C -1
O O21 0.3561(2) 0.4591(3) 0.2069(3) 0.0207(8) Uani d PD 0.744(4) 1 D 1
H H181 0.359(3) 0.398(2) 0.199(5) 0.031 Uiso d PD 0.744(4) 1 D 1
H H182 0.361(3) 0.488(4) 0.168(4) 0.031 Uiso d PD 0.744(4) 1 D 1
O O22 0.3627(5) 0.3859(7) 0.2697(8) 0.0207(8) Uani d P 0.256(4) 1 D 2

loop_
_atom_site_aniso_label
_atom_site_aniso_U_11
_atom_site_aniso_U_22
_atom_site_aniso_U_33
_atom_site_aniso_U_12
_atom_site_aniso_U_13
_atom_site_aniso_U_23
Pd2 0.00899(18) 0.00923(19) 0.00764(18) 0.000 0.00528(16) 0.000
Pd1 0.00893(14) 0.00943(14) 0.00761(14) -0.00204(10) 0.00400(12) -0.00151(10)
Ni1 0.0098(2) 0.0094(2) 0.0121(2) -0.00125(17) 0.0048(2) -0.00160(17)
K1 0.0144(4) 0.0341(5) 0.0124(4) -0.0020(3) 0.0061(3) 0.0035(4)
P3 0.0085(4) 0.0098(4) 0.0099(4) -0.0009(3) 0.0043(4) -0.0024(3)
P2 0.0187(5) 0.0103(4) 0.0176(5) -0.0035(4) 0.0145(4) -0.0037(4)
P1 0.0188(5) 0.0126(5) 0.0088(4) -0.0073(4) 0.0032(4) -0.0006(4)
O6 0.0089(11) 0.0125(12) 0.0129(12) -0.0034(9) 0.0061(10) -0.0048(10)
O2 0.0137(12) 0.0124(12) 0.0077(12) -0.0039(9) 0.0037(10) 0.0004(9)
O7 0.0125(12) 0.0109(12) 0.0104(11) -0.0005(9) 0.0052(10) -0.0007(9)
O4 0.0123(12) 0.0107(12) 0.0138(12) -0.0002(9) 0.0062(10) -0.0026(10)
O1 0.0125(12) 0.0114(13) 0.0181(13) -0.0032(10) -0.0004(11) 0.0011(10)
O11 0.0119(13) 0.0193(14) 0.0203(15) -0.0028(11) 0.0068(12) -0.0089(11)
O8 0.0103(12) 0.0120(12) 0.0127(12) -0.0005(9) 0.0051(10) -0.0029(10)
O3 0.0190(13) 0.0131(12) 0.0229(13) 0.0002(10) 0.0172(12) 0.0008(10)
O5 0.0280(14) 0.0135(13) 0.0373(16) -0.0055(11) 0.0285(14) -0.0071(11)
O9 0.0129(13) 0.0133(13) 0.0163(13) -0.0014(10) 0.0101(12) -0.0038(10)
O13 0.0265(14) 0.0124(13) 0.0289(16) -0.0009(12) 0.0218(13) 0.0011(12)
O12 0.0083(12) 0.0162(13) 0.0117(12) 0.0007(10) 0.0037(11) 0.0007(11)
O14 0.0116(13) 0.0110(12) 0.0190(14) -0.0038(10) 0.0075(12) -0.0014(11)
O10 0.0164(14) 0.0141(15) 0.0277(16) -0.0066(11) 0.0002(13) 0.0007(12)
C1 0.034(2) 0.0156(18) 0.0166(19) -0.0091(16) 0.0202(18) -0.0056(15)
C2 0.009(2) 0.011(2) 0.011(2) 0.000 0.007(2) 0.000
O15 0.008(2) 0.0102(19) 0.0105(14) -0.0006(16) 0.0051(15) -0.0027(12)
O16 0.008(2) 0.0102(19) 0.0105(14) -0.0006(16) 0.0051(15) -0.0027(12)
O17 0.0174(18) 0.030(3) 0.024(3) 0.007(2) 0.012(2) 0.015(2)
O18 0.0174(18) 0.030(3) 0.024(3) 0.007(2) 0.012(2) 0.015(2)
O19 0.015(3) 0.026(3) 0.017(3) -0.004(2) 0.008(2) -0.003(2)
O20 0.015(3) 0.026(3) 0.017(3) -0.004(2) 0.008(2) -0.003(2)
O21 0.0332(19) 0.0123(16) 0.0228(19) 0.0003(15) 0.0205(17) 0.0011(14)
O22 0.0332(19) 0.0123(16) 0.0228(19) 0.0003(15) 0.0205(17) 0.0011(14)

loop_
_atom_type_symbol
_atom_type_description
_atom_type_scat_dispersion_real
_atom_type_scat_dispersion_imag
_atom_type_scat_source
C C 0.0030 0.0020 'International Tables Vol C Tables 4.2.6.8 and 6.1.1.4'
H H 0.0000 0.0000 'International Tables Vol C Tables 4.2.6.8 and 6.1.1.4'
K K 0.2010 0.2490 'International Tables Vol C Tables 4.2.6.8 and 6.1.1.4'
Ni Ni 0.3390 1.1120 'International Tables Vol C Tables 4.2.6.8 and 6.1.1.4'
O O 0.0110 0.0060 'International Tables Vol C Tables 4.2.6.8 and 6.1.1.4'
P P 0.1020 0.0940 'International Tables Vol C Tables 4.2.6.8 and 6.1.1.4'
Pd Pd -0.9990 1.0070 'International Tables Vol C Tables 4.2.6.8 and 6.1.1.4'

loop_
_geom_angle_atom_site_label_1
_geom_angle_atom_site_label_2
_geom_angle_atom_site_label_3
_geom_angle_site_symmetry_1
_geom_angle_site_symmetry_3
_geom_angle
_geom_angle_publ_flag
O2 Pd2 O2 2_656 . 177.70(13) n
O2 Pd2 O3 2_656 2_656 92.21(9) n
O2 Pd2 O3 . 2_656 87.71(9) n
O2 Pd2 O3 2_656 . 87.71(9) n
O2 Pd2 O3 . . 92.20(9) n
O3 Pd2 O3 2_656 . 175.75(13) n
O2 Pd2 P2 2_656 2_656 79.08(7) y
O2 Pd2 P2 . 2_656 101.77(7) y
O3 Pd2 P2 2_656 2_656 26.97(7) y
O3 Pd2 P2 . 2_656 156.59(7) y
O2 Pd2 P2 2_656 . 101.76(7) y
O2 Pd2 P2 . . 79.07(7) y
O3 Pd2 P2 2_656 . 156.59(7) y
O3 Pd2 P2 . . 26.96(7) y
P2 Pd2 P2 2_656 . 138.29(3) y
O6 Pd1 O1 . . 175.32(9) n
O6 Pd1 O4 . . 84.50(9) n
O1 Pd1 O4 . . 97.63(9) n
O6 Pd1 O7 . 2_656 91.36(9) n
O1 Pd1 O7 . 2_656 86.60(9) n
O4 Pd1 O7 . 2_656 175.67(9) n
O6 Pd1 H1 . 5_657 64.9 n
O1 Pd1 H1 . 5_657 110.5 n
O4 Pd1 H1 . 5_657 100.3 n
O7 Pd1 H1 2_656 5_657 79.0 n
O6 Pd1 Pd1 . 2_656 81.77(6) n
O1 Pd1 Pd1 . 2_656 102.20(7) n
O4 Pd1 Pd1 . 2_656 93.73(6) n
O7 Pd1 Pd1 2_656 2_656 84.40(6) n
H1 Pd1 Pd1 5_657 2_656 142.0 n
O13 Ni1 O10 . . 88.67(11) n
O13 Ni1 O9 . . 92.56(10) n
O10 Ni1 O9 . . 84.76(10) n
O13 Ni1 O12 . . 87.34(10) n
O10 Ni1 O12 . . 172.78(11) n
O9 Ni1 O12 . . 89.40(10) n
O13 Ni1 O11 . . 177.32(11) n
O10 Ni1 O11 . . 93.03(12) n
O9 Ni1 O11 . . 89.66(10) n
O12 Ni1 O11 . . 91.18(10) n
O13 Ni1 O14 . . 89.45(10) n
O10 Ni1 O14 . . 94.10(10) n
O9 Ni1 O14 . . 177.67(10) n
O12 Ni1 O14 . . 91.88(9) n
O11 Ni1 O14 . . 88.36(10) n
O8 P3 O7 . . 110.87(13) y
O8 P3 O6 . . 109.24(12) y
O7 P3 O6 . . 112.80(13) y
O8 P3 C2 . . 110.15(15) y
O7 P3 C2 . . 107.01(11) y
O6 P3 C2 . . 106.65(11) y
O5 P2 O4 . . 111.53(13) y
O5 P2 O3 . . 109.16(14) y
O4 P2 O3 . . 111.03(13) y
O5 P2 C1 . . 110.81(16) y
O4 P2 C1 . . 107.60(15) y
O3 P2 C1 . . 106.58(15) y
O5 P2 Pd2 . . 144.70(11) n
O4 P2 Pd2 . . 86.39(9) n
C1 P2 Pd2 . . 90.71(11) n
O1 P1 O15 . . 106.2(2) y
O1 P1 O16 . . 121.9(5) y
O1 P1 O2 . . 113.19(14) y
O15 P1 O2 . . 107.61(18) y
O16 P1 O2 . . 110.0(5) y
O1 P1 C1 . . 107.53(15) y
O15 P1 C1 . . 115.6(3) y
O16 P1 C1 . . 94.7(5) y
O2 P1 C1 . . 106.89(15) y
P3 O6 Pd1 . . 121.46(13) y
P1 O2 Pd2 . . 119.87(13) y
P3 O7 Pd1 . 2_656 118.77(13) y
P2 O4 Pd1 . . 130.25(13) y
P1 O1 Pd1 . . 128.98(14) y
Ni1 O11 H9 . . 118(3) n
Ni1 O11 H10 . . 111(3) n
H9 O11 H10 . . 109(4) n
P2 O3 Pd2 . . 117.10(13) y
Ni1 O9 H5 . . 111(3) n
Ni1 O9 H6 . . 113(3) n
H5 O9 H6 . . 110(4) n
Ni1 O13 H13 . . 118(3) n
Ni1 O13 H14 . . 119(3) n
H13 O13 H14 . . 115(4) n
Ni1 O12 H11 . . 114(3) n
Ni1 O12 H12 . . 109(3) n
H11 O12 H12 . . 110(4) n
Ni1 O14 H15 . . 111(3) n
Ni1 O14 H16 . . 117(3) n
H15 O14 H16 . . 100(3) n
Ni1 O10 H7 . . 119(4) n
Ni1 O10 H8 . . 116(4) n
H7 O10 H8 . . 108(4) n
P2 C1 P1 . . 112.80(18) y
P2 C1 H1 . . 109.0 n
P1 C1 H1 . . 109.0 n
P2 C1 H2 . . 109.0 n
P1 C1 H2 . . 109.0 n
H1 C1 H2 . . 107.8 n
P3 C2 P3 2_656 . 110.7(2) y
P3 C2 H3 2_656 . 109.5 n
P3 C2 H3 . . 109.5 n
P3 C2 H4 2_656 . 109.5 n
P3 C2 H4 . . 109.5 n
H3 C2 H4 . . 108.1 n
O18 O17 H171 . . 91(9) n
O20 O19 H192 . . 47(10) n
H181 O21 H182 . . 104(5) n

loop_
_geom_bond_atom_site_label_1
_geom_bond_atom_site_label_2
_geom_bond_site_symmetry_2
_geom_bond_distance
_geom_bond_publ_flag
Pd2 O2 2_656 2.004(2) n
Pd2 O2 . 2.004(2) y
Pd2 O3 2_656 2.006(2) n
Pd2 O3 . 2.006(2) y
Pd2 P2 2_656 3.0429(9) n
Pd2 P2 . 3.0429(9) n
Pd1 O6 . 1.999(2) y
Pd1 O1 . 2.001(2) y
Pd1 O4 . 2.004(2) y
Pd1 O7 2_656 2.013(2) y
Pd1 H1 5_657 2.9795 ?
Pd1 Pd1 2_656 3.0473(5) y
Ni1 O13 . 2.025(2) n
Ni1 O10 . 2.035(3) n
Ni1 O9 . 2.043(2) n
Ni1 O12 . 2.058(2) n
Ni1 O11 . 2.074(3) n
Ni1 O14 . 2.079(2) n
P3 O8 . 1.509(2) y
P3 O7 . 1.537(2) y
P3 O6 . 1.543(2) y
P3 C2 . 1.801(3) y
P2 O5 . 1.506(2) y
P2 O4 . 1.533(2) y
P2 O3 . 1.550(2) y
P2 C1 . 1.801(4) y
P1 O1 . 1.526(3) y
P1 O15 . 1.530(4) y
P1 O16 . 1.535(10) n
P1 O2 . 1.542(2) y
P1 C1 . 1.802(4) y
O7 Pd1 2_656 2.013(2) n
O11 H9 . 0.76(2) n
O11 H10 . 0.76(2) n
O9 H5 . 0.75(2) n
O9 H6 . 0.75(2) n
O13 H13 . 0.73(2) n
O13 H14 . 0.73(2) n
O12 H11 . 0.74(2) n
O12 H12 . 0.76(2) n
O14 H15 . 0.80(2) n
O14 H16 . 0.80(2) n
O10 H7 . 0.76(2) n
O10 H8 . 0.77(2) n
C1 H1 . 0.9900 n
C1 H2 . 0.9900 n
C2 P3 2_656 1.800(3) n
C2 H3 . 0.9900 n
C2 H4 . 0.9900 n
O17 O18 . 0.738(13) n
O17 H171 . 0.56(6) n
O18 H171 . 0.93(7) n
O19 O20 . 0.753(6) n
O19 H192 . 0.40(14) n
O20 H192 . 0.56(7) n
O21 H181 . 0.78(3) n
O21 H182 . 0.78(3) n
O22 H181 . 1.09(5) n

loop_
_geom_hbond_atom_site_label_D
_geom_hbond_atom_site_label_H
_geom_hbond_atom_site_label_A
_geom_hbond_site_symmetry_A
_geom_hbond_distance_DH
_geom_hbond_distance_HA
_geom_hbond_distance_DA
_geom_hbond_angle_DHA
O21 H181 O8 6 0.78(3) 2.00(4) 2.747(4) 161(6)
O21 H182 O14 7 0.78(3) 2.33(4) 3.072(4) 160(5)
O17 H171 O3 7_556 0.56(6) 2.40(6) 2.954(5) 173(10)
O9 H5 O6 6 0.75(2) 1.97(2) 2.712(3) 170(4)
O9 H5 O4 6 0.75(2) 2.61(3) 3.048(3) 119(4)
O10 H8 O5 6 0.77(2) 1.90(3) 2.653(4) 166(5)
O11 H9 O4 6 0.76(2) 2.24(2) 2.962(3) 158(4)
O12 H11 O8 4 0.74(2) 1.97(3) 2.693(3) 165(4)
O11 H10 O17 6 0.76(2) 1.99(2) 2.748(5) 171(5)
O11 H10 O18 6 0.76(2) 2.00(3) 2.693(12) 151(4)
O12 H12 O8 6 0.76(2) 1.99(2) 2.740(3) 169(4)
O13 H13 O5 7_556 0.73(2) 1.96(2) 2.691(3) 172(4)
O13 H14 O21 4_545 0.73(2) 2.19(2) 2.911(4) 173(5)
O13 H14 O22 4_545 0.73(2) 2.33(3) 2.941(10) 143(4)
O13 H14 O18 . 0.73(2) 2.65(4) 3.116(15) 124(4)
O14 H15 O20 5 0.80(2) 1.92(2) 2.724(7) 175(4)
O14 H15 O19 5 0.80(2) 2.09(3) 2.839(7) 155(4)
O14 H16 O2 3_444 0.80(2) 1.93(3) 2.709(3) 165(4)

loop_
_geom_torsion_atom_site_label_1
_geom_torsion_atom_site_label_2
_geom_torsion_atom_site_label_3
_geom_torsion_atom_site_label_4
_geom_torsion_site_symmetry_1
_geom_torsion_site_symmetry_4
_geom_torsion
_geom_torsion_publ_flag
O2 Pd2 P2 O5 2_656 . -48.79(19) n
O2 Pd2 P2 O5 . . 129.02(19) n
O3 Pd2 P2 O5 2_656 . -174.2(2) n
O3 Pd2 P2 O5 . . 11.2(2) n
P2 Pd2 P2 O5 2_656 . -135.51(18) n
O2 Pd2 P2 O4 2_656 . 74.38(11) n
O2 Pd2 P2 O4 . . -107.80(11) n
O3 Pd2 P2 O4 2_656 . -51.1(2) n
O3 Pd2 P2 O4 . . 134.43(18) n
P2 Pd2 P2 O4 2_656 . -12.33(9) n
O2 Pd2 P2 O3 2_656 . -60.04(17) n
O2 Pd2 P2 O3 . . 117.77(17) n
O3 Pd2 P2 O3 2_656 . 174.52(17) n
P2 Pd2 P2 O3 2_656 . -146.75(15) n
O2 Pd2 P2 C1 2_656 . -178.02(13) n
O2 Pd2 P2 C1 . . -0.21(13) n
O3 Pd2 P2 C1 2_656 . 56.5(2) n
O3 Pd2 P2 C1 . . -117.98(19) n
P2 Pd2 P2 C1 2_656 . 95.27(12) n
O8 P3 O6 Pd1 . . -177.02(13) n
O7 P3 O6 Pd1 . . -53.24(18) n
C2 P3 O6 Pd1 . . 63.95(18) n
O4 Pd1 O6 P3 . . 122.19(16) n
O7 Pd1 O6 P3 2_656 . -56.54(15) n
H1 Pd1 O6 P3 5_657 . -133.7 n
Pd1 Pd1 O6 P3 2_656 . 27.60(13) n
O1 P1 O2 Pd2 . . 55.40(19) n
O15 P1 O2 Pd2 . . 172.4(3) n
O16 P1 O2 Pd2 . . -164.5(6) n
C1 P1 O2 Pd2 . . -62.80(19) n
O3 Pd2 O2 P1 2_656 . -125.36(16) n
O3 Pd2 O2 P1 . . 58.89(16) n
P2 Pd2 O2 P1 2_656 . -102.21(14) n
P2 Pd2 O2 P1 . . 35.22(14) n
O8 P3 O7 Pd1 . 2_656 172.72(12) n
O6 P3 O7 Pd1 . 2_656 49.85(17) n
C2 P3 O7 Pd1 . 2_656 -67.13(17) n
O5 P2 O4 Pd1 . . -134.69(18) n
O3 P2 O4 Pd1 . . 103.32(18) n
C1 P2 O4 Pd1 . . -13.0(2) n
Pd2 P2 O4 Pd1 . . 76.64(16) n
O6 Pd1 O4 P2 . . 155.77(18) n
O1 Pd1 O4 P2 . . -20.04(19) n
H1 Pd1 O4 P2 5_657 . 92.5 n
Pd1 Pd1 O4 P2 2_656 . -122.89(17) n
O15 P1 O1 Pd1 . . 147.8(3) n
O16 P1 O1 Pd1 . . 130.9(6) n
O2 P1 O1 Pd1 . . -94.3(2) n
C1 P1 O1 Pd1 . . 23.5(2) n
O4 Pd1 O1 P1 . . 13.5(2) n
O7 Pd1 O1 P1 2_656 . -167.4(2) n
H1 Pd1 O1 P1 5_657 . -90.5 n
Pd1 Pd1 O1 P1 2_656 . 109.06(18) n
O5 P2 O3 Pd2 . . -173.15(14) n
O4 P2 O3 Pd2 . . -49.78(18) n
C1 P2 O3 Pd2 . . 67.13(18) n
O2 Pd2 O3 P2 2_656 . 121.91(15) n
O2 Pd2 O3 P2 . . -60.39(15) n
P2 Pd2 O3 P2 2_656 . 66.6(3) n
O5 P2 C1 P1 . . -178.70(17) n
O4 P2 C1 P1 . . 59.1(2) n
O3 P2 C1 P1 . . -60.0(2) n
Pd2 P2 C1 P1 . . -27.31(18) n
O1 P1 C1 P2 . . -64.7(2) n
O15 P1 C1 P2 . . 176.9(2) n
O16 P1 C1 P2 . . 169.7(5) n
O2 P1 C1 P2 . . 57.1(2) n
O8 P3 C2 P3 . 2_656 -177.54(11) n
O7 P3 C2 P3 . 2_656 61.86(10) n
O6 P3 C2 P3 . 2_656 -59.10(10) n
